data_1504032
loop_
_publ_author_name
'Zhang, Yun'
'Panek, James S.'

_publ_section_title
;
 Stereocontrolled synthesis of spirooxindoles through Lewis acid-promoted
 [5 + 2]-annulation of chiral silyl alcohols.
;
_journal_issue 15
_journal_name_full 'Organic letters'
_journal_page_first 3366
_journal_page_last 3369
_journal_paper_doi 10.1021/ol901202t
_journal_volume 11
_journal_year 2009
_chemical_formula_moiety 'C15 H16 Br N O2'
_chemical_formula_sum 'C15 H16 Br N O2'
_chemical_formula_weight 322.20
_chemical_name_systematic
; 
 ? 
;
_space_group_IT_number 19
_symmetry_cell_setting orthorhombic
_symmetry_space_group_name_Hall 'P 2ac 2ab'
_symmetry_space_group_name_H-M 'P 21 21 21'
_atom_sites_solution_hydrogens mixed
_atom_sites_solution_primary direct
_atom_sites_solution_secondary difmap
_audit_creation_method SHELXL-97
_cell_angle_alpha 90.00
_cell_angle_beta 90.00
_cell_angle_gamma 90.00
_cell_formula_units_Z 8
_cell_length_a 9.0322(4)
_cell_length_b 10.4795(7)
_cell_length_c 29.1191(15)
_cell_measurement_reflns_used 4016
_cell_measurement_temperature 173(2)
_cell_measurement_theta_max 22.76
_cell_measurement_theta_min 2.36
_cell_volume 2756.2(3)
_computing_cell_refinement 'Bruker SAINT+'
_computing_data_collection 'Bruker APEX2'
_computing_data_reduction 'Bruker SAINT+'
_computing_molecular_graphics 'Bruker SHELXTL'
_computing_publication_material 'Bruker SHELXTL'
_computing_structure_refinement 'SHELXL-97 (Sheldrick, 1997)'
_computing_structure_solution 'SHELXS-97 (Sheldrick, 1990)'
_diffrn_ambient_temperature 173(2)
_diffrn_measured_fraction_theta_full 0.993
_diffrn_measured_fraction_theta_max 0.993
_diffrn_measurement_device_type 'Bruker X8 APEX II diffractometer'
_diffrn_measurement_method 'phi and omega scans'
_diffrn_radiation_monochromator graphite
_diffrn_radiation_source 'fine-focus sealed tube'
_diffrn_radiation_type MoK\a
_diffrn_radiation_wavelength 0.71073
_diffrn_reflns_av_R_equivalents 0.0544
_diffrn_reflns_av_sigmaI/netI 0.0824
_diffrn_reflns_limit_h_max 12
_diffrn_reflns_limit_h_min -12
_diffrn_reflns_limit_k_max 13
_diffrn_reflns_limit_k_min -13
_diffrn_reflns_limit_l_max 38
_diffrn_reflns_limit_l_min -37
_diffrn_reflns_number 20048
_diffrn_reflns_theta_full 28.30
_diffrn_reflns_theta_max 28.30
_diffrn_reflns_theta_min 2.07
_exptl_absorpt_coefficient_mu 2.980
_exptl_absorpt_correction_T_max 0.5229
_exptl_absorpt_correction_T_min 0.2679
_exptl_absorpt_correction_type multi-scan
_exptl_absorpt_process_details SADABS
_exptl_crystal_colour colourless
_exptl_crystal_density_diffrn 1.553
_exptl_crystal_density_method 'not measured'
_exptl_crystal_description block
_exptl_crystal_F_000 1312
_exptl_crystal_size_max 0.60
_exptl_crystal_size_mid 0.30
_exptl_crystal_size_min 0.25
_refine_diff_density_max 0.723
_refine_diff_density_min -0.469
_refine_diff_density_rms 0.075
_refine_ls_abs_structure_details 'Flack H D (1983), Acta Cryst. A39, 876-881'
_refine_ls_abs_structure_Flack 0.002(6)
_refine_ls_extinction_method none
_refine_ls_goodness_of_fit_ref 0.973
_refine_ls_hydrogen_treatment mixed
_refine_ls_matrix_type full
_refine_ls_number_parameters 392
_refine_ls_number_reflns 6789
_refine_ls_number_restraints 0
_refine_ls_restrained_S_all 0.973
_refine_ls_R_factor_all 0.0738
_refine_ls_R_factor_gt 0.0404
_refine_ls_shift/su_max 0.018
_refine_ls_shift/su_mean 0.002
_refine_ls_structure_factor_coef Fsqd
_refine_ls_weighting_details 'calc w=1/[\s^2^(Fo^2^)+(0.0236P)^2^+0.0000P] where P=(Fo^2^+2Fc^2^)/3'
_refine_ls_weighting_scheme calc
_refine_ls_wR_factor_gt 0.0707
_refine_ls_wR_factor_ref 0.0797
_reflns_number_gt 4904
_reflns_number_total 6789
_reflns_threshold_expression >2sigma(I)
_cod_data_source_file ol901202t_si_003.cif
_cod_data_source_block porco103
_cod_depositor_comments
;
The following automatic conversions were performed:

'_symmetry_cell_setting' value 'Orthorhombic' changed to
'orthorhombic' according to
/home/saulius/struct/CIF-dictionaries/cif_core.dic dictionary named
'cif_core.dic' version 2.4.2 from 2011-04-26.

Automatic conversion script
Id: cif_fix_values 1715 2011-07-08 13:25:40Z adriana 
;
_cod_original_sg_symbol_H-M P2(1)2(1)2(1)
_cod_database_code 1504032

loop_
_symmetry_equiv_pos_as_xyz
'x, y, z'
'-x+1/2, -y, z+1/2'
'-x, y+1/2, -z+1/2'
'x+1/2, -y+1/2, -z'

loop_
_atom_site_label
_atom_site_type_symbol
_atom_site_fract_x
_atom_site_fract_y
_atom_site_fract_z
_atom_site_U_iso_or_equiv
_atom_site_adp_type
_atom_site_occupancy
_atom_site_symmetry_multiplicity
_atom_site_calc_flag
_atom_site_refinement_flags
Br1 Br 1.17258(3) 0.84139(3) 1.121411(11) 0.03500(8) Uani 1 1 d .
Br1A Br 0.54907(3) 0.97086(4) 0.978057(11) 0.03991(9) Uani 1 1 d .
O1 O 0.8277(2) 0.87346(19) 1.17646(6) 0.0342(5) Uani 1 1 d .
O1A O 0.8890(2) 0.8922(2) 0.93521(7) 0.0330(6) Uani 1 1 d .
O2 O 0.64047(19) 1.1055(2) 1.19309(7) 0.0371(6) Uani 1 1 d .
O2A O 1.09394(18) 1.0219(2) 0.87094(7) 0.0386(6) Uani 1 1 d .
N1 N 0.8720(2) 1.1600(3) 1.21862(7) 0.0263(6) Uani 1 1 d .
N1A N 0.8703(2) 1.0414(2) 0.83578(8) 0.0282(6) Uani 1 1 d .
C1 C 0.7625(4) 0.7840(4) 1.14684(14) 0.0572(12) Uani 1 1 d .
H1A H 0.7638 0.7003 1.1626 0.069 Uiso 1 1 calc R
H1B H 0.8269 0.7763 1.1195 0.069 Uiso 1 1 calc R
C1A C 0.9352(4) 0.8785(4) 0.98160(11) 0.0513(10) Uani 1 1 d .
H1AA H 0.9190 0.7891 0.9914 0.062 Uiso 1 1 calc R
H1AB H 0.8735 0.9341 1.0013 0.062 Uiso 1 1 calc R
C2 C 0.6122(4) 0.8067(4) 1.13083(14) 0.0557(11) Uani 1 1 d .
H2A H 0.5474 0.8159 1.1580 0.067 Uiso 1 1 calc R
H2B H 0.5788 0.7299 1.1139 0.067 Uiso 1 1 calc R
C2A C 1.0962(4) 0.9123(4) 0.98853(13) 0.0703(14) Uani 1 1 d .
H2AA H 1.1270 0.8834 1.0194 0.084 Uiso 1 1 calc R
H2AB H 1.1562 0.8651 0.9657 0.084 Uiso 1 1 calc R
C3 C 0.5891(3) 0.9190(3) 1.10088(11) 0.0375(9) Uani 1 1 d .
H3 H 0.491(3) 0.923(3) 1.0877(11) 0.046(10) Uiso 1 1 d .
C3A C 1.1293(4) 1.0503(5) 0.98419(13) 0.0607(13) Uani 1 1 d .
H3A H 1.224(4) 1.084(3) 0.9921(12) 0.073(12) Uiso 1 1 d .
C4 C 0.6821(3) 1.0113(3) 1.09353(10) 0.0323(8) Uani 1 1 d .
H4 H 0.652(3) 1.081(3) 1.0796(10) 0.034(9) Uiso 1 1 d .
C4A C 1.0423(3) 1.1401(4) 0.96782(12) 0.0470(10) Uani 1 1 d .
H4A H 1.077(3) 1.221(3) 0.9687(10) 0.035(9) Uiso 1 1 d .
C5 C 0.8388(3) 1.0284(3) 1.10982(9) 0.0256(7) Uani 1 1 d .
H5 H 0.902(3) 0.975(3) 1.0942(9) 0.030(8) Uiso 1 1 d .
C5A C 0.8899(3) 1.1309(3) 0.94754(11) 0.0334(8) Uani 1 1 d .
H5A H 0.810(3) 1.127(2) 0.9705(9) 0.028(8) Uiso 1 1 d .
C6 C 0.8642(3) 0.9995(3) 1.16125(9) 0.0224(7) Uani 1 1 d .
C6A C 0.8628(3) 1.0155(3) 0.91641(9) 0.0238(7) Uani 1 1 d .
C7 C 1.0215(3) 1.0267(3) 1.17689(9) 0.0220(6) Uani 1 1 d .
C7A C 0.7096(3) 1.0156(3) 0.89539(9) 0.0221(7) Uani 1 1 d .
C8 C 1.1565(3) 0.9783(3) 1.16400(9) 0.0262(7) Uani 1 1 d .
C8A C 0.5704(3) 1.0004(3) 0.91399(9) 0.0262(7) Uani 1 1 d .
C9 C 1.2862(3) 1.0235(3) 1.18401(10) 0.0304(8) Uani 1 1 d .
H9 H 1.375(3) 0.994(3) 1.1732(9) 0.026(7) Uiso 1 1 d .
C9A C 0.4445(3) 1.0043(3) 0.88693(10) 0.0300(7) Uani 1 1 d .
H9AA H 0.3491 0.9939 0.9002 0.036 Uiso 1 1 calc R
C10 C 1.2786(3) 1.1171(3) 1.21749(11) 0.0344(9) Uani 1 1 d .
H10 H 1.369(3) 1.156(3) 1.2303(9) 0.025(7) Uiso 1 1 d .
C10A C 0.4603(3) 1.0235(3) 0.84058(11) 0.0359(8) Uani 1 1 d .
H10A H 0.369(3) 1.019(3) 0.8224(9) 0.033(8) Uiso 1 1 d .
C11 C 1.1432(3) 1.1667(3) 1.23152(10) 0.0298(7) Uani 1 1 d .
H11 H 1.141(3) 1.242(3) 1.2546(9) 0.037(8) Uiso 1 1 d .
C11A C 0.5977(3) 1.0357(3) 0.82003(10) 0.0325(8) Uani 1 1 d .
H11A H 0.612(3) 1.049(3) 0.7884(9) 0.027(8) Uiso 1 1 d .
C12 C 1.0183(3) 1.1214(3) 1.21084(10) 0.0255(7) Uani 1 1 d .
C12A C 0.7204(3) 1.0321(3) 0.84800(9) 0.0245(7) Uani 1 1 d .
C13 C 0.7737(3) 1.0938(3) 1.19201(10) 0.0288(8) Uani 1 1 d .
C13A C 0.9615(3) 1.0261(3) 0.87266(10) 0.0264(7) Uani 1 1 d .
C14 C 0.8903(3) 1.1654(4) 1.09900(10) 0.0414(9) Uani 1 1 d .
H14A H 0.8832 1.1807 1.0659 0.062 Uiso 1 1 calc R
H14B H 0.9932 1.1762 1.1089 0.062 Uiso 1 1 calc R
H14C H 0.8272 1.2264 1.1153 0.062 Uiso 1 1 calc R
C14A C 0.8538(4) 1.2547(3) 0.92206(12) 0.0450(10) Uani 1 1 d .
H14D H 0.8633 1.3271 0.9432 0.067 Uiso 1 1 calc R
H14E H 0.7523 1.2508 0.9103 0.067 Uiso 1 1 calc R
H14F H 0.9228 1.2656 0.8964 0.067 Uiso 1 1 calc R
C15 C 0.8271(3) 1.2530(3) 1.25279(9) 0.0361(8) Uani 1 1 d .
H15A H 0.7210 1.2702 1.2496 0.054 Uiso 1 1 calc R
H15B H 0.8828 1.3323 1.2482 0.054 Uiso 1 1 calc R
H15C H 0.8473 1.2193 1.2836 0.054 Uiso 1 1 calc R
C15A C 0.9263(4) 1.0529(4) 0.78893(10) 0.0458(10) Uani 1 1 d .
H15D H 1.0281 1.0851 0.7897 0.069 Uiso 1 1 calc R
H15E H 0.8637 1.1122 0.7716 0.069 Uiso 1 1 calc R
H15F H 0.9246 0.9690 0.7741 0.069 Uiso 1 1 calc R

loop_
_atom_site_aniso_label
_atom_site_aniso_U_11
_atom_site_aniso_U_22
_atom_site_aniso_U_33
_atom_site_aniso_U_23
_atom_site_aniso_U_13
_atom_site_aniso_U_12
Br1 0.03487(13) 0.03722(17) 0.03290(15) -0.00651(15) 0.00321(15) 0.00560(14)
Br1A 0.03453(14) 0.0510(2) 0.03425(16) 0.00787(17) 0.00986(14) -0.00193(16)
O1 0.0435(11) 0.0329(13) 0.0263(10) 0.0067(9) -0.0120(10) -0.0140(10)
O1A 0.0380(11) 0.0326(13) 0.0283(11) 0.0035(10) -0.0071(9) 0.0088(9)
O2 0.0192(10) 0.0577(15) 0.0345(12) -0.0011(11) 0.0029(9) 0.0035(10)
O2A 0.0194(9) 0.0543(15) 0.0421(13) -0.0061(12) 0.0023(9) 0.0024(9)
N1 0.0277(11) 0.0302(14) 0.0209(12) -0.0052(12) -0.0018(10) 0.0037(11)
N1A 0.0275(12) 0.0344(15) 0.0228(13) -0.0029(12) 0.0016(10) 0.0019(11)
C1 0.069(2) 0.025(2) 0.078(3) 0.0038(19) -0.023(2) -0.0054(18)
C1A 0.0556(19) 0.067(3) 0.0314(18) 0.0154(18) -0.0038(18) 0.0238(18)
C2 0.0524(19) 0.042(2) 0.073(3) 0.007(2) -0.022(2) -0.0188(16)
C2A 0.063(2) 0.116(4) 0.032(2) 0.003(2) -0.0247(18) 0.031(2)
C3 0.0324(16) 0.046(2) 0.0342(18) -0.0019(16) -0.0144(14) -0.0051(14)
C3A 0.0329(17) 0.106(4) 0.044(2) -0.025(2) -0.0103(17) 0.006(2)
C4 0.0357(15) 0.037(2) 0.0242(15) 0.0022(14) -0.0059(13) 0.0044(16)
C4A 0.0323(15) 0.061(3) 0.047(2) -0.0254(19) -0.0017(16) -0.0120(18)
C5 0.0275(13) 0.0303(16) 0.0189(14) -0.0002(13) -0.0018(12) -0.0003(14)
C5A 0.0261(14) 0.043(2) 0.0310(17) -0.0100(16) 0.0021(14) 0.0023(14)
C6 0.0224(13) 0.0248(17) 0.0201(14) -0.0005(12) -0.0020(11) -0.0016(11)
C6A 0.0200(12) 0.0276(16) 0.0239(14) -0.0011(13) 0.0003(11) 0.0016(12)
C7 0.0242(13) 0.0242(15) 0.0175(13) 0.0033(13) -0.0018(11) -0.0020(12)
C7A 0.0235(13) 0.0188(15) 0.0239(14) 0.0012(12) -0.0033(11) 0.0040(12)
C8 0.0306(13) 0.0237(15) 0.0244(14) 0.0024(13) 0.0037(12) 0.0013(14)
C8A 0.0304(14) 0.0206(17) 0.0277(15) 0.0003(13) -0.0009(13) 0.0006(12)
C9 0.0236(13) 0.0334(18) 0.0341(17) 0.0071(15) -0.0029(12) 0.0026(14)
C9A 0.0222(12) 0.0248(17) 0.0431(18) -0.0006(14) 0.0003(13) -0.0012(12)
C10 0.0261(15) 0.037(2) 0.0400(19) 0.0043(16) -0.0122(14) -0.0058(13)
C10A 0.0289(14) 0.0342(18) 0.0444(19) -0.0039(17) -0.0155(14) 0.0065(15)
C11 0.0311(15) 0.0279(17) 0.0305(16) -0.0002(15) -0.0107(13) -0.0018(14)
C11A 0.0352(15) 0.0351(19) 0.0273(17) 0.0022(16) -0.0064(13) 0.0049(14)
C12 0.0254(14) 0.0290(18) 0.0223(15) 0.0044(13) -0.0024(12) 0.0040(12)
C12A 0.0283(13) 0.0206(15) 0.0246(15) -0.0035(13) 0.0006(12) 0.0009(13)
C13 0.0334(15) 0.0326(18) 0.0203(15) 0.0054(14) 0.0005(13) -0.0013(14)
C13A 0.0207(12) 0.0250(15) 0.0334(16) -0.0078(15) 0.0004(13) -0.0006(12)
C14 0.0467(17) 0.049(2) 0.0285(17) 0.0138(17) -0.0050(15) -0.0107(17)
C14A 0.0417(19) 0.0254(19) 0.068(2) -0.0167(18) -0.0002(18) -0.0017(15)
C15 0.0406(16) 0.038(2) 0.0295(17) -0.0101(15) -0.0025(16) 0.0044(16)
C15A 0.0483(19) 0.063(3) 0.0256(18) 0.0007(17) 0.0092(16) 0.0054(18)

loop_
_atom_type_symbol
_atom_type_description
_atom_type_scat_dispersion_real
_atom_type_scat_dispersion_imag
_atom_type_scat_source
C C 0.0033 0.0016 'International Tables Vol C Tables 4.2.6.8 and 6.1.1.4'
H H 0.0000 0.0000 'International Tables Vol C Tables 4.2.6.8 and 6.1.1.4'
N N 0.0061 0.0033 'International Tables Vol C Tables 4.2.6.8 and 6.1.1.4'
O O 0.0106 0.0060 'International Tables Vol C Tables 4.2.6.8 and 6.1.1.4'
Br Br -0.2901 2.4595 'International Tables Vol C Tables 4.2.6.8 and 6.1.1.4'

loop_
_geom_angle_atom_site_label_1
_geom_angle_atom_site_label_2
_geom_angle_atom_site_label_3
_geom_angle
C1 O1 C6 121.5(2)
C1A O1A C6A 120.4(2)
C13 N1 C12 112.0(2)
C13 N1 C15 123.2(2)
C12 N1 C15 124.7(2)
C13A N1A C12A 112.0(2)
C13A N1A C15A 122.5(2)
C12A N1A C15A 125.2(2)
O1 C1 C2 118.6(3)
O1A C1A C2A 112.7(3)
C1 C2 C3 116.7(3)
C3A C2A C1A 114.4(3)
C4 C3 C2 126.7(3)
C4A C3A C2A 127.5(3)
C3 C4 C5 130.2(3)
C3A C4A C5A 130.1(4)
C4 C5 C14 109.3(2)
C4 C5 C6 115.0(2)
C14 C5 C6 109.6(2)
C4A C5A C14A 109.4(3)
C4A C5A C6A 115.5(3)
C14A C5A C6A 110.4(3)
O1 C6 C7 107.2(2)
O1 C6 C5 116.5(2)
C7 C6 C5 113.1(2)
O1 C6 C13 106.6(2)
C7 C6 C13 101.4(2)
C5 C6 C13 110.7(2)
O1A C6A C7A 107.9(2)
O1A C6A C5A 117.6(2)
C7A C6A C5A 112.6(2)
O1A C6A C13A 106.5(2)
C7A C6A C13A 101.1(2)
C5A C6A C13A 109.6(2)
C8 C7 C12 118.2(2)
C8 C7 C6 132.8(3)
C12 C7 C6 109.0(2)
C8A C7A C12A 117.9(2)
C8A C7A C6A 132.5(2)
C12A C7A C6A 109.6(2)
C7 C8 C9 120.5(3)
C7 C8 Br1 121.6(2)
C9 C8 Br1 117.8(2)
C7A C8A C9A 121.5(3)
C7A C8A Br1A 119.8(2)
C9A C8A Br1A 118.7(2)
C10 C9 C8 119.7(3)
C10A C9A C8A 118.6(3)
C9 C10 C11 121.0(3)
C9A C10A C11A 122.2(3)
C12 C11 C10 117.9(3)
C12A C11A C10A 117.6(3)
C11 C12 N1 127.5(3)
C11 C12 C7 122.8(3)
N1 C12 C7 109.8(2)
C11A C12A C7A 122.2(2)
C11A C12A N1A 128.7(3)
C7A C12A N1A 109.1(2)
O2 C13 N1 125.4(3)
O2 C13 C6 126.8(3)
N1 C13 C6 107.8(2)
O2A C13A N1A 125.1(3)
O2A C13A C6A 127.0(3)
N1A C13A C6A 107.9(2)

loop_
_geom_bond_atom_site_label_1
_geom_bond_atom_site_label_2
_geom_bond_distance
Br1 C8 1.902(3)
Br1A C8A 1.901(3)
O1 C1 1.403(4)
O1 C6 1.431(3)
O1A C1A 1.421(4)
O1A C6A 1.423(4)
O2 C13 1.210(3)
O2A C13A 1.198(3)
N1 C13 1.368(4)
N1 C12 1.400(3)
N1 C15 1.450(4)
N1A C13A 1.363(3)
N1A C12A 1.403(3)
N1A C15A 1.460(4)
C1 C2 1.456(5)
C1A C2A 1.510(5)
C2 C3 1.480(5)
C2A C3A 1.481(6)
C3 C4 1.299(4)
C3A C4A 1.316(5)
C4 C5 1.503(4)
C4A C5A 1.501(4)
C5 C14 1.542(5)
C5 C6 1.545(4)
C5A C14A 1.530(4)
C5A C6A 1.531(4)
C6 C7 1.519(3)
C6 C13 1.564(4)
C6A C7A 1.514(3)
C6A C13A 1.558(4)
C7 C8 1.373(4)
C7 C12 1.401(4)
C7A C8A 1.378(4)
C7A C12A 1.394(4)
C8 C9 1.391(4)
C8A C9A 1.384(4)
C9 C10 1.384(4)
C9A C10A 1.372(4)
C10 C11 1.391(4)
C10A C11A 1.383(4)
C11 C12 1.364(4)
C11A C12A 1.376(4)
